data_1513945
loop_
_publ_author_name
'Fang, Li-Chao'
'Hsung, Richard P.'

_publ_section_title
;
 Stereoselective Synthesis of Isoquinuclidines through an Aza-[4 + 2]
 Cycloaddition of Chiral Cyclic 2-Amidodienes.
;
_journal_issue 6
_journal_name_full 'Organic letters'
_journal_page_first 1826
_journal_page_last 1829
_journal_paper_doi 10.1021/ol500390a
_journal_volume 16
_journal_year 2014
_chemical_absolute_configuration adrm
_chemical_formula_moiety 'C27 H32 N2 O4 S'
_chemical_formula_sum 'C27 H32 N2 O4 S'
_chemical_formula_weight 480.60
_chemical_name_common 13315a
_chemical_name_systematic
;
 ?
;
_space_group_crystal_system orthorhombic
_space_group_IT_number 19
_space_group_name_Hall 'P 2ac 2ab'
_space_group_name_H-M_alt 'P 21 21 21'
_symmetry_space_group_name_Hall 'P 2ac 2ab'
_symmetry_space_group_name_H-M 'P 21 21 21'
_atom_sites_solution_hydrogens geom
_audit_creation_method SHELXL-2013
_cell_angle_alpha 90
_cell_angle_beta 90
_cell_angle_gamma 90
_cell_formula_units_Z 4
_cell_length_a 6.5295(6)
_cell_length_b 16.1868(15)
_cell_length_c 22.781(2)
_cell_measurement_reflns_used 2891
_cell_measurement_temperature 123(2)
_cell_measurement_theta_max 67.65
_cell_measurement_theta_min 3.88
_cell_volume 2407.8(4)
_computing_cell_refinement 'Bruker SAINT'
_computing_data_collection 'Bruker APEX2'
_computing_data_reduction 'Bruker SAINT'
_computing_molecular_graphics 'Bruker SHELXTL'
_computing_publication_material 'Bruker SHELXTL'
_computing_structure_refinement 'SHELXL-2013 (Sheldrick, 2013)'
_computing_structure_solution 'SHELXT (Sheldrick 2013)'
_diffrn_ambient_temperature 123(2)
_diffrn_measured_fraction_theta_full 0.994
_diffrn_measured_fraction_theta_max 0.991
_diffrn_measurement_device_type 'Bruker-AXS D8 Photon-100'
_diffrn_measurement_method '\f and \w scans'
_diffrn_radiation_type CuK\a
_diffrn_radiation_wavelength 1.54178
_diffrn_reflns_av_R_equivalents 0.0335
_diffrn_reflns_av_unetI/netI 0.0284
_diffrn_reflns_Laue_measured_fraction_full 0.994
_diffrn_reflns_Laue_measured_fraction_max 0.991
_diffrn_reflns_limit_h_max 6
_diffrn_reflns_limit_h_min -7
_diffrn_reflns_limit_k_max 17
_diffrn_reflns_limit_k_min -19
_diffrn_reflns_limit_l_max 26
_diffrn_reflns_limit_l_min -27
_diffrn_reflns_number 20427
_diffrn_reflns_point_group_measured_fraction_full 0.989
_diffrn_reflns_point_group_measured_fraction_max 0.984
_diffrn_reflns_theta_full 67.679
_diffrn_reflns_theta_max 68.271
_diffrn_reflns_theta_min 3.349
_diffrn_source 'Cu ImuS Micro-focus'
_exptl_absorpt_coefficient_mu 1.492
_exptl_absorpt_correction_T_max 0.7531
_exptl_absorpt_correction_T_min 0.6298
_exptl_absorpt_correction_type multi-scan
_exptl_absorpt_process_details 'SADABS 2012/1 (Sheldrick, 2012)'
_exptl_crystal_colour Colorless
_exptl_crystal_density_diffrn 1.326
_exptl_crystal_description Plate
_exptl_crystal_F_000 1024
_exptl_crystal_size_max 0.250
_exptl_crystal_size_mid 0.110
_exptl_crystal_size_min 0.040
_exptl_transmission_factor_max 0.7531
_exptl_transmission_factor_min 0.6298
_refine_diff_density_max 0.205
_refine_diff_density_min -0.226
_refine_diff_density_rms 0.032
_refine_ls_abs_structure_details
;
 Flack x determined using 1679 quotients [(I+)-(I-)]/[(I+)+(I-)]
 (Parsons and Flack (2004), Acta Cryst. A60, s61).
;
_refine_ls_abs_structure_Flack 0.034(6)
_refine_ls_extinction_method none
_refine_ls_goodness_of_fit_ref 1.048
_refine_ls_hydrogen_treatment constr
_refine_ls_matrix_type full
_refine_ls_number_parameters 310
_refine_ls_number_reflns 4326
_refine_ls_number_restraints 0
_refine_ls_restrained_S_all 1.048
_refine_ls_R_factor_all 0.0274
_refine_ls_R_factor_gt 0.0250
_refine_ls_shift/su_max 0.001
_refine_ls_shift/su_mean 0.000
_refine_ls_structure_factor_coef Fsqd
_refine_ls_weighting_details 'w=1/[\s^2^(Fo^2^)+(0.0313P)^2^+0.3887P] where P=(Fo^2^+2Fc^2^)/3'
_refine_ls_weighting_scheme calc
_refine_ls_wR_factor_gt 0.0626
_refine_ls_wR_factor_ref 0.0638
_reflns_Friedel_coverage 0.720
_reflns_Friedel_fraction_full 0.983
_reflns_Friedel_fraction_max 0.975
_reflns_number_gt 4087
_reflns_number_total 4326
_reflns_threshold_expression 'I > 2\s(I)'
_cod_data_source_file ol500390a_si_003.cif
_cod_data_source_block 13315a
_cod_database_code 1513945
_shelx_space_group_comment
;
The symmetry employed for this shelxl refinement is uniquely defined
by the following loop, which should always be used as a source of
symmetry information in preference to the above space-group names.
They are only intended as comments.
;
_shelx_estimated_absorpt_t_min 0.707
_shelx_estimated_absorpt_t_max 0.943
_shelxl_version_number 2013-3

loop_
_space_group_symop_operation_xyz
'x, y, z'
'-x+1/2, -y, z+1/2'
'-x, y+1/2, -z+1/2'
'x+1/2, -y+1/2, -z'

loop_
_atom_site_label
_atom_site_type_symbol
_atom_site_fract_x
_atom_site_fract_y
_atom_site_fract_z
_atom_site_U_iso_or_equiv
_atom_site_adp_type
_atom_site_occupancy
_atom_site_site_symmetry_order
_atom_site_calc_flag
_atom_site_refinement_flags_posn
_atom_site_refinement_flags_adp
S1 S 0.53428(8) 0.53172(3) 0.61336(2) 0.02155(13) Uani 1 1 d . .
O1 O 0.7455(2) 0.53145(10) 0.59609(7) 0.0299(4) Uani 1 1 d . .
O2 O 0.4741(3) 0.56917(9) 0.66781(6) 0.0293(4) Uani 1 1 d . .
O3 O -0.0731(2) 0.19455(10) 0.63898(7) 0.0316(4) Uani 1 1 d . .
O4 O 0.1001(2) 0.09931(9) 0.69018(6) 0.0254(3) Uani 1 1 d . .
N1 N 0.4587(3) 0.43667(10) 0.61605(7) 0.0195(4) Uani 1 1 d . .
N2 N 0.2830(3) 0.19484(11) 0.64360(7) 0.0184(4) Uani 1 1 d . .
C1 C 0.3980(3) 0.58400(12) 0.55763(9) 0.0198(4) Uani 1 1 d . .
C2 C 0.4910(3) 0.60167(12) 0.50405(9) 0.0223(5) Uani 1 1 d . .
H2A H 0.6292 0.5860 0.4972 0.027 Uiso 1 1 calc R U
C3 C 0.3807(4) 0.64217(13) 0.46095(9) 0.0252(5) Uani 1 1 d . .
H3A H 0.4445 0.6547 0.4245 0.030 Uiso 1 1 calc R U
C4 C 0.1774(4) 0.66495(13) 0.47013(9) 0.0247(5) Uani 1 1 d . .
C5 C 0.0880(3) 0.64754(13) 0.52417(9) 0.0249(5) Uani 1 1 d . .
H5A H -0.0498 0.6636 0.5312 0.030 Uiso 1 1 calc R U
C6 C 0.1959(3) 0.60735(13) 0.56783(9) 0.0221(5) Uani 1 1 d . .
H6A H 0.1327 0.5958 0.6045 0.026 Uiso 1 1 calc R U
C7 C 0.0548(4) 0.70578(15) 0.42227(10) 0.0358(6) Uani 1 1 d . .
H7A H 0.1318 0.7528 0.4065 0.054 Uiso 1 1 calc R U
H7B H -0.0758 0.7252 0.4383 0.054 Uiso 1 1 calc R U
H7C H 0.0286 0.6659 0.3908 0.054 Uiso 1 1 calc R U
C8 C 0.2670(3) 0.41359(13) 0.64761(9) 0.0196(4) Uani 1 1 d . .
H8A H 0.1691 0.4611 0.6461 0.023 Uiso 1 1 calc R U
C9 C 0.3222(4) 0.39568(14) 0.71237(9) 0.0245(5) Uani 1 1 d . .
H9A H 0.4479 0.3615 0.7132 0.029 Uiso 1 1 calc R U
H9B H 0.3545 0.4487 0.7319 0.029 Uiso 1 1 calc R U
C10 C 0.1585(4) 0.35213(13) 0.74774(8) 0.0231(5) Uani 1 1 d . .
C11 C 0.2012(4) 0.27601(15) 0.77335(9) 0.0273(5) Uani 1 1 d . .
H11A H 0.3340 0.2529 0.7691 0.033 Uiso 1 1 calc R U
C12 C 0.0541(4) 0.23332(15) 0.80489(9) 0.0305(5) Uani 1 1 d . .
H12A H 0.0863 0.1812 0.8217 0.037 Uiso 1 1 calc R U
C13 C -0.1397(4) 0.26645(15) 0.81203(9) 0.0307(5) Uani 1 1 d . .
H13A H -0.2418 0.2370 0.8331 0.037 Uiso 1 1 calc R U
C14 C -0.1830(4) 0.34318(15) 0.78800(10) 0.0309(5) Uani 1 1 d . .
H14A H -0.3147 0.3669 0.7934 0.037 Uiso 1 1 calc R U
C15 C -0.0356(4) 0.38552(14) 0.75617(10) 0.0289(5) Uani 1 1 d . .
H15A H -0.0676 0.4380 0.7399 0.035 Uiso 1 1 calc R U
C16 C 0.1737(3) 0.33963(12) 0.61429(9) 0.0183(4) Uani 1 1 d . .
H16A H 0.0417 0.3219 0.6326 0.022 Uiso 1 1 calc R U
C17 C 0.1413(3) 0.36551(13) 0.54978(9) 0.0219(4) Uani 1 1 d . .
H17A H 0.0576 0.4165 0.5482 0.026 Uiso 1 1 calc R U
H17B H 0.0670 0.3214 0.5285 0.026 Uiso 1 1 calc R U
C18 C 0.3506(3) 0.38095(13) 0.52021(9) 0.0223(5) Uani 1 1 d . .
H18A H 0.3772 0.3384 0.4900 0.027 Uiso 1 1 calc R U
H18B H 0.3521 0.4359 0.5011 0.027 Uiso 1 1 calc R U
C19 C 0.5145(3) 0.37692(12) 0.56836(9) 0.0203(4) Uani 1 1 d . .
H19A H 0.6528 0.3900 0.5520 0.024 Uiso 1 1 calc R U
C20 C 0.5114(3) 0.29114(12) 0.59438(8) 0.0202(4) Uani 1 1 d . .
H20A H 0.6274 0.2557 0.5953 0.026 Uiso 1 1 calc R U
C21 C 0.3297(3) 0.27042(12) 0.61587(9) 0.0186(4) Uani 1 1 d . .
C22 C 0.0888(3) 0.16715(13) 0.65577(9) 0.0228(5) Uani 1 1 d . .
C23 C 0.3117(3) 0.08426(14) 0.70578(9) 0.0225(5) Uani 1 1 d . .
H23A H 0.3440 0.0246 0.7033 0.027 Uiso 1 1 calc R U
H23B H 0.3401 0.1037 0.7462 0.027 Uiso 1 1 calc R U
C24 C 0.4375(3) 0.13335(12) 0.66098(8) 0.0192(4) Uani 1 1 d . .
H24A H 0.5549 0.1613 0.6810 0.023 Uiso 1 1 calc R U
C25 C 0.5159(3) 0.08088(12) 0.60964(9) 0.0228(4) Uani 1 1 d . .
H25A H 0.5917 0.1185 0.5824 0.027 Uiso 1 1 calc R U
C26 C 0.6690(4) 0.01659(13) 0.63245(10) 0.0287(5) Uani 1 1 d . .
H26A H 0.7449 -0.0070 0.5993 0.043 Uiso 1 1 calc R U
H26B H 0.5949 -0.0274 0.6530 0.043 Uiso 1 1 calc R U
H26C H 0.7650 0.0431 0.6596 0.043 Uiso 1 1 calc R U
C27 C 0.3450(4) 0.03986(15) 0.57441(10) 0.0303(5) Uani 1 1 d . .
H27A H 0.2527 0.0824 0.5589 0.045 Uiso 1 1 calc R U
H27B H 0.2679 0.0023 0.5999 0.045 Uiso 1 1 calc R U
H27C H 0.4045 0.0086 0.5418 0.045 Uiso 1 1 calc R U

loop_
_atom_site_aniso_label
_atom_site_aniso_U_11
_atom_site_aniso_U_22
_atom_site_aniso_U_33
_atom_site_aniso_U_23
_atom_site_aniso_U_13
_atom_site_aniso_U_12
S1 0.0209(3) 0.0199(2) 0.0238(2) 0.0011(2) -0.0040(2) -0.0044(2)
O1 0.0187(8) 0.0285(9) 0.0425(9) 0.0061(7) -0.0042(6) -0.0054(7)
O2 0.0391(9) 0.0251(8) 0.0236(7) -0.0042(6) -0.0064(7) -0.0068(7)
O3 0.0181(8) 0.0266(8) 0.0502(10) 0.0101(7) -0.0064(7) -0.0016(7)
O4 0.0206(8) 0.0233(8) 0.0321(8) 0.0100(6) 0.0005(6) -0.0010(6)
N1 0.0201(8) 0.0184(8) 0.0201(8) 0.0009(7) 0.0012(8) -0.0022(7)
N2 0.0168(9) 0.0172(9) 0.0212(8) 0.0044(7) -0.0011(7) -0.0003(7)
C1 0.0218(11) 0.0133(9) 0.0243(10) -0.0010(8) -0.0004(8) -0.0032(8)
C2 0.0228(12) 0.0179(10) 0.0264(10) -0.0040(8) 0.0034(9) -0.0019(9)
C3 0.0356(13) 0.0199(11) 0.0202(10) -0.0004(9) 0.0023(9) -0.0022(10)
C4 0.0327(13) 0.0148(10) 0.0266(11) -0.0039(8) -0.0053(10) -0.0010(9)
C5 0.0229(12) 0.0184(10) 0.0333(11) -0.0030(9) -0.0027(9) 0.0018(9)
C6 0.0241(11) 0.0179(10) 0.0243(11) -0.0014(8) 0.0034(9) -0.0025(9)
C7 0.0487(15) 0.0292(13) 0.0297(12) -0.0031(10) -0.0092(11) 0.0105(12)
C8 0.0188(11) 0.0190(10) 0.0209(10) 0.0009(8) 0.0019(8) -0.0014(8)
C9 0.0252(12) 0.0286(12) 0.0196(10) 0.0010(9) -0.0008(9) -0.0043(10)
C10 0.0286(13) 0.0250(11) 0.0157(10) -0.0011(9) 0.0008(9) -0.0016(10)
C11 0.0301(13) 0.0305(12) 0.0212(11) 0.0017(9) 0.0034(9) 0.0050(10)
C12 0.0392(14) 0.0271(12) 0.0254(11) 0.0046(9) 0.0053(10) 0.0041(11)
C13 0.0356(14) 0.0330(13) 0.0233(11) 0.0009(10) 0.0082(10) -0.0021(11)
C14 0.0282(13) 0.0377(14) 0.0267(11) 0.0023(10) 0.0046(10) 0.0055(11)
C15 0.0345(13) 0.0272(11) 0.0250(11) 0.0030(9) 0.0039(10) 0.0046(11)
C16 0.0164(10) 0.0193(10) 0.0194(9) 0.0021(8) -0.0007(9) -0.0005(8)
C17 0.0219(11) 0.0220(11) 0.0217(10) 0.0018(8) -0.0038(9) 0.0011(9)
C18 0.0285(13) 0.0191(10) 0.0194(10) 0.0024(8) 0.0002(9) 0.0001(9)
C19 0.0194(11) 0.0193(10) 0.0223(10) 0.0013(8) 0.0034(9) -0.0008(9)
C20 0.0195(11) 0.0177(10) 0.0234(10) 0.0020(8) 0.0004(8) 0.0006(9)
C21 0.0210(10) 0.0173(9) 0.0173(9) 0.0015(8) -0.0024(9) 0.0000(8)
C22 0.0212(12) 0.0201(10) 0.0271(11) 0.0039(9) -0.0017(9) -0.0014(9)
C23 0.0205(11) 0.0231(11) 0.0239(10) 0.0056(9) -0.0022(9) 0.0030(9)
C24 0.0187(11) 0.0178(10) 0.0211(10) 0.0019(8) -0.0036(8) 0.0010(8)
C25 0.0246(11) 0.0195(10) 0.0243(10) 0.0006(8) 0.0034(9) -0.0018(9)
C26 0.0280(12) 0.0195(11) 0.0386(13) -0.0025(9) 0.0022(10) 0.0017(9)
C27 0.0369(14) 0.0294(12) 0.0246(11) -0.0053(9) -0.0038(10) -0.0010(11)

loop_
_atom_type_symbol
_atom_type_description
_atom_type_scat_dispersion_real
_atom_type_scat_dispersion_imag
_atom_type_scat_source
C C 0.0181 0.0091 'International Tables Vol C Tables 4.2.6.8 and 6.1.1.4'
H H 0.0000 0.0000 'International Tables Vol C Tables 4.2.6.8 and 6.1.1.4'
N N 0.0311 0.0180 'International Tables Vol C Tables 4.2.6.8 and 6.1.1.4'
O O 0.0492 0.0322 'International Tables Vol C Tables 4.2.6.8 and 6.1.1.4'
S S 0.3331 0.5567 'International Tables Vol C Tables 4.2.6.8 and 6.1.1.4'

loop_
_geom_angle_atom_site_label_1
_geom_angle_atom_site_label_2
_geom_angle_atom_site_label_3
_geom_angle
O1 S1 O2 120.10(10)
O1 S1 N1 107.53(9)
O2 S1 N1 106.58(9)
O1 S1 C1 106.78(10)
O2 S1 C1 106.32(10)
N1 S1 C1 109.24(9)
C22 O4 C23 109.35(15)
C8 N1 C19 113.07(15)
C8 N1 S1 120.86(13)
C19 N1 S1 120.79(13)
C22 N2 C21 124.98(17)
C22 N2 C24 110.99(16)
C21 N2 C24 123.98(16)
C6 C1 C2 120.23(19)
C6 C1 S1 119.19(16)
C2 C1 S1 120.58(17)
C3 C2 C1 119.5(2)
C3 C2 H2A 120.3
C1 C2 H2A 120.3
C2 C3 C4 121.0(2)
C2 C3 H3A 119.5
C4 C3 H3A 119.5
C5 C4 C3 118.6(2)
C5 C4 C7 120.4(2)
C3 C4 C7 120.9(2)
C6 C5 C4 121.2(2)
C6 C5 H5A 119.4
C4 C5 H5A 119.4
C5 C6 C1 119.4(2)
C5 C6 H6A 120.3
C1 C6 H6A 120.3
C4 C7 H7A 109.5
C4 C7 H7B 109.5
H7A C7 H7B 109.5
C4 C7 H7C 109.5
H7A C7 H7C 109.5
H7B C7 H7C 109.5
N1 C8 C16 106.76(16)
N1 C8 C9 108.13(17)
C16 C8 C9 114.58(17)
N1 C8 H8A 109.1
C16 C8 H8A 109.1
C9 C8 H8A 109.1
C10 C9 C8 115.51(18)
C10 C9 H9A 108.4
C8 C9 H9A 108.4
C10 C9 H9B 108.4
C8 C9 H9B 108.4
H9A C9 H9B 107.5
C15 C10 C11 118.0(2)
C15 C10 C9 122.4(2)
C11 C10 C9 119.6(2)
C12 C11 C10 121.4(2)
C12 C11 H11A 119.3
C10 C11 H11A 119.3
C13 C12 C11 120.1(2)
C13 C12 H12A 119.9
C11 C12 H12A 119.9
C12 C13 C14 119.1(2)
C12 C13 H13A 120.4
C14 C13 H13A 120.4
C15 C14 C13 120.5(2)
C15 C14 H14A 119.7
C13 C14 H14A 119.7
C14 C15 C10 120.8(2)
C14 C15 H15A 119.6
C10 C15 H15A 119.6
C21 C16 C17 108.41(17)
C21 C16 C8 107.28(16)
C17 C16 C8 108.19(16)
C21 C16 H16A 110.9
C17 C16 H16A 110.9
C8 C16 H16A 110.9
C16 C17 C18 109.76(16)
C16 C17 H17A 109.7
C18 C17 H17A 109.7
C16 C17 H17B 109.7
C18 C17 H17B 109.7
H17A C17 H17B 108.2
C19 C18 C17 107.37(16)
C19 C18 H18A 110.2
C17 C18 H18A 110.2
C19 C18 H18B 110.2
C17 C18 H18B 110.2
H18A C18 H18B 108.5
N1 C19 C20 107.79(15)
N1 C19 C18 108.73(16)
C20 C19 C18 108.09(17)
N1 C19 H19A 110.7
C20 C19 H19A 110.7
C18 C19 H19A 110.7
C21 C20 C19 112.92(18)
C21 C20 H20A 123.5
C19 C20 H20A 123.5
C20 C21 N2 125.33(18)
C20 C21 C16 113.93(17)
N2 C21 C16 120.45(17)
O3 C22 O4 121.98(19)
O3 C22 N2 128.61(19)
O4 C22 N2 109.38(17)
O4 C23 C24 105.13(16)
O4 C23 H23A 110.7
C24 C23 H23A 110.7
O4 C23 H23B 110.7
C24 C23 H23B 110.7
H23A C23 H23B 108.8
N2 C24 C23 99.34(16)
N2 C24 C25 113.47(16)
C23 C24 C25 113.56(17)
N2 C24 H24A 110.0
C23 C24 H24A 110.0
C25 C24 H24A 110.0
C27 C25 C24 113.45(18)
C27 C25 C26 111.07(18)
C24 C25 C26 109.57(17)
C27 C25 H25A 107.5
C24 C25 H25A 107.5
C26 C25 H25A 107.5
C25 C26 H26A 109.5
C25 C26 H26B 109.5
H26A C26 H26B 109.5
C25 C26 H26C 109.5
H26A C26 H26C 109.5
H26B C26 H26C 109.5
C25 C27 H27A 109.5
C25 C27 H27B 109.5
H27A C27 H27B 109.5
C25 C27 H27C 109.5
H27A C27 H27C 109.5
H27B C27 H27C 109.5

loop_
_geom_bond_atom_site_label_1
_geom_bond_atom_site_label_2
_geom_bond_distance
S1 O1 1.4344(16)
S1 O2 1.4355(15)
S1 N1 1.6170(17)
S1 C1 1.766(2)
O3 C22 1.208(3)
O4 C22 1.351(2)
O4 C23 1.447(3)
N1 C8 1.491(3)
N1 C19 1.500(3)
N2 C22 1.373(3)
N2 C21 1.410(2)
N2 C24 1.471(3)
C1 C6 1.393(3)
C1 C2 1.393(3)
C2 C3 1.383(3)
C2 H2A 0.9500
C3 C4 1.394(3)
C3 H3A 0.9500
C4 C5 1.391(3)
C4 C7 1.505(3)
C5 C6 1.381(3)
C5 H5A 0.9500
C6 H6A 0.9500
C7 H7A 0.9800
C7 H7B 0.9800
C7 H7C 0.9800
C8 C16 1.543(3)
C8 C9 1.546(3)
C8 H8A 1.0000
C9 C10 1.513(3)
C9 H9A 0.9900
C9 H9B 0.9900
C10 C15 1.391(3)
C10 C11 1.392(3)
C11 C12 1.384(3)
C11 H11A 0.9500
C12 C13 1.384(3)
C12 H12A 0.9500
C13 C14 1.386(3)
C13 H13A 0.9500
C14 C15 1.386(3)
C14 H14A 0.9500
C15 H15A 0.9500
C16 C21 1.515(3)
C16 C17 1.543(3)
C16 H16A 1.0000
C17 C18 1.544(3)
C17 H17A 0.9900
C17 H17B 0.9900
C18 C19 1.534(3)
C18 H18A 0.9900
C18 H18B 0.9900
C19 C20 1.510(3)
C19 H19A 1.0000
C20 C21 1.326(3)
C20 H20A 0.9500
C23 C24 1.532(3)
C23 H23A 0.9900
C23 H23B 0.9900
C24 C25 1.533(3)
C24 H24A 1.0000
C25 C27 1.527(3)
C25 C26 1.534(3)
C25 H25A 1.0000
C26 H26A 0.9800
C26 H26B 0.9800
C26 H26C 0.9800
C27 H27A 0.9800
C27 H27B 0.9800
C27 H27C 0.9800

loop_
_geom_torsion_atom_site_label_1
_geom_torsion_atom_site_label_2
_geom_torsion_atom_site_label_3
_geom_torsion_atom_site_label_4
_geom_torsion
O1 S1 N1 C8 163.37(14)
O2 S1 N1 C8 33.37(17)
C1 S1 N1 C8 -81.11(16)
O1 S1 N1 C19 -44.06(17)
O2 S1 N1 C19 -174.06(15)
C1 S1 N1 C19 71.46(17)
O1 S1 C1 C6 -167.91(16)
O2 S1 C1 C6 -38.56(19)
N1 S1 C1 C6 76.09(18)
O1 S1 C1 C2 12.19(19)
O2 S1 C1 C2 141.54(17)
N1 S1 C1 C2 -103.81(17)
C6 C1 C2 C3 -0.3(3)
S1 C1 C2 C3 179.56(16)
C1 C2 C3 C4 -0.6(3)
C2 C3 C4 C5 1.2(3)
C2 C3 C4 C7 -177.4(2)
C3 C4 C5 C6 -1.0(3)
C7 C4 C5 C6 177.6(2)
C4 C5 C6 C1 0.2(3)
C2 C1 C6 C5 0.5(3)
S1 C1 C6 C5 -179.37(16)
C19 N1 C8 C16 -7.1(2)
S1 N1 C8 C16 147.37(14)
C19 N1 C8 C9 116.61(18)
S1 N1 C8 C9 -88.86(19)
N1 C8 C9 C10 -166.13(18)
C16 C8 C9 C10 -47.2(3)
C8 C9 C10 C15 -59.7(3)
C8 C9 C10 C11 120.7(2)
C15 C10 C11 C12 1.8(3)
C9 C10 C11 C12 -178.5(2)
C10 C11 C12 C13 -0.6(3)
C11 C12 C13 C14 -1.0(3)
C12 C13 C14 C15 1.3(4)
C13 C14 C15 C10 -0.1(4)
C11 C10 C15 C14 -1.5(3)
C9 C10 C15 C14 178.9(2)
N1 C8 C16 C21 60.3(2)
C9 C8 C16 C21 -59.4(2)
N1 C8 C16 C17 -56.5(2)
C9 C8 C16 C17 -176.18(17)
C21 C16 C17 C18 -50.2(2)
C8 C16 C17 C18 65.9(2)
C16 C17 C18 C19 -8.0(2)
C8 N1 C19 C20 -51.1(2)
S1 N1 C19 C20 154.40(15)
C8 N1 C19 C18 65.9(2)
S1 N1 C19 C18 -88.66(18)
C17 C18 C19 N1 -54.7(2)
C17 C18 C19 C20 62.1(2)
N1 C19 C20 C21 59.8(2)
C18 C19 C20 C21 -57.5(2)
C19 C20 C21 N2 -178.87(18)
C19 C20 C21 C16 -5.1(2)
C22 N2 C21 C20 -167.0(2)
C24 N2 C21 C20 10.1(3)
C22 N2 C21 C16 19.6(3)
C24 N2 C21 C16 -163.26(18)
C17 C16 C21 C20 60.6(2)
C8 C16 C21 C20 -56.0(2)
C17 C16 C21 N2 -125.29(19)
C8 C16 C21 N2 118.09(19)
C23 O4 C22 O3 -176.8(2)
C23 O4 C22 N2 4.7(2)
C21 N2 C22 O3 10.9(3)
C24 N2 C22 O3 -166.6(2)
C21 N2 C22 O4 -170.72(18)
C24 N2 C22 O4 11.8(2)
C22 O4 C23 C24 -18.2(2)
C22 N2 C24 C23 -21.5(2)
C21 N2 C24 C23 160.97(18)
C22 N2 C24 C25 99.3(2)
C21 N2 C24 C25 -78.2(2)
O4 C23 C24 N2 23.0(2)
O4 C23 C24 C25 -97.81(19)
N2 C24 C25 C27 -52.9(2)
C23 C24 C25 C27 59.5(2)
N2 C24 C25 C26 -177.70(17)
C23 C24 C25 C26 -65.2(2)
